data_4089038
loop_
_publ_author_name
'Uhl, Werner'
'Willeke, Matthias'
'Hengesbach, Frank'
'Hepp, Alexander'
'Layh, Marcus'

_publ_section_title
;
 Aluminum and Gallium Hydrazides as Active Lewis Pairs: Cooperative C--H
 Bond Activation with H--C\\tb C--Ph and Pentafluorobenzene
;
_journal_issue 21
_journal_name_full Organometallics
_journal_page_first 3701
_journal_paper_doi 10.1021/acs.organomet.6b00658
_journal_volume 35
_journal_year 2016
_chemical_formula_sum 'C28 H54 Ga2'
_chemical_formula_weight 530.15
_space_group_crystal_system monoclinic
_space_group_IT_number 14
_space_group_name_Hall '-P 2ybc'
_space_group_name_H-M_alt 'P 1 21/c 1'
_atom_sites_solution_hydrogens geom
_audit_creation_method SHELXL-2014/7
_cell_angle_alpha 90
_cell_angle_beta 109.2660(10)
_cell_angle_gamma 90
_cell_formula_units_Z 2
_cell_length_a 9.8665(2)
_cell_length_b 16.3423(3)
_cell_length_c 9.8666(2)
_cell_measurement_reflns_used 9987
_cell_measurement_temperature 100(2)
_cell_measurement_theta_max 30.025
_cell_measurement_theta_min 2.822
_cell_volume 1501.81(5)
_computing_cell_refinement 'Bruker SAINT+'
_computing_data_collection 'Bruker SMART'
_computing_data_reduction 'Bruker SHELXTL'
_computing_molecular_graphics 'Bruker SHELXTL'
_computing_publication_material 'Bruker SHELXTL'
_computing_structure_refinement 'SHELXL-2014 (Sheldrick, 2014)'
_computing_structure_solution 'SHELXS-2014 (Sheldrick, 2014)'
_diffrn_ambient_temperature 100(2)
_diffrn_measured_fraction_theta_full 0.997
_diffrn_measured_fraction_theta_max 0.998
_diffrn_measurement_device_type 'CCD area detector'
_diffrn_measurement_method 'omega scans'
_diffrn_radiation_type MoK\a
_diffrn_radiation_wavelength 0.71073
_diffrn_reflns_av_R_equivalents 0.0804
_diffrn_reflns_av_unetI/netI 0.0395
_diffrn_reflns_Laue_measured_fraction_full 0.997
_diffrn_reflns_Laue_measured_fraction_max 0.998
_diffrn_reflns_limit_h_max 13
_diffrn_reflns_limit_h_min -13
_diffrn_reflns_limit_k_max 23
_diffrn_reflns_limit_k_min -23
_diffrn_reflns_limit_l_max 13
_diffrn_reflns_limit_l_min -13
_diffrn_reflns_number 25988
_diffrn_reflns_point_group_measured_fraction_full 0.997
_diffrn_reflns_point_group_measured_fraction_max 0.998
_diffrn_reflns_theta_full 25.242
_diffrn_reflns_theta_max 30.034
_diffrn_reflns_theta_min 3.317
_diffrn_source microsource
_exptl_absorpt_coefficient_mu 1.805
_exptl_absorpt_correction_T_max 0.746
_exptl_absorpt_correction_T_min 0.5951
_exptl_absorpt_correction_type empirical
_exptl_absorpt_process_details SADABS
_exptl_crystal_colour colourless
_exptl_crystal_density_diffrn 1.172
_exptl_crystal_description block
_exptl_crystal_F_000 568
_exptl_crystal_size_max 0.530
_exptl_crystal_size_mid 0.270
_exptl_crystal_size_min 0.270
_refine_diff_density_max 0.434
_refine_diff_density_min -0.664
_refine_diff_density_rms 0.067
_refine_ls_extinction_method none
_refine_ls_goodness_of_fit_ref 1.145
_refine_ls_hydrogen_treatment constr
_refine_ls_matrix_type full
_refine_ls_number_parameters 185
_refine_ls_number_reflns 4381
_refine_ls_number_restraints 162
_refine_ls_restrained_S_all 1.138
_refine_ls_R_factor_all 0.0312
_refine_ls_R_factor_gt 0.0255
_refine_ls_shift/su_max 0.002
_refine_ls_shift/su_mean 0.000
_refine_ls_structure_factor_coef Fsqd
_refine_ls_weighting_details 'w=1/[\s^2^(Fo^2^)+(0.0394P)^2^+0.1261P] where P=(Fo^2^+2Fc^2^)/3'
_refine_ls_weighting_scheme calc
_refine_ls_wR_factor_gt 0.0829
_refine_ls_wR_factor_ref 0.0853
_reflns_Friedel_coverage 0.000
_reflns_number_gt 3741
_reflns_number_total 4381
_reflns_threshold_expression 'I > 2\s(I)'
_cod_data_source_file om6b00658_si_001.cif
_cod_data_source_block sadp21c_a_(compound_5a)
_cod_original_sg_symbol_H-M 'P 21/c'
_cod_database_code 4089038
_shelx_shelxl_version_number 2014/7
_shelx_space_group_comment
;
The symmetry employed for this shelxl refinement is uniquely defined
by the following loop, which should always be used as a source of
symmetry information in preference to the above space-group names.
They are only intended as comments.
;
_shelx_estimated_absorpt_t_min 0.448
_shelx_estimated_absorpt_t_max 0.641

loop_
_space_group_symop_operation_xyz
'x, y, z'
'-x, y+1/2, -z+1/2'
'-x, -y, -z'
'x, -y-1/2, z-1/2'

loop_
_atom_site_label
_atom_site_type_symbol
_atom_site_fract_x
_atom_site_fract_y
_atom_site_fract_z
_atom_site_U_iso_or_equiv
_atom_site_adp_type
_atom_site_occupancy
_atom_site_site_symmetry_order
_atom_site_calc_flag
_atom_site_refinement_flags_posn
_atom_site_refinement_flags_adp
_atom_site_refinement_flags_occupancy
_atom_site_disorder_assembly
_atom_site_disorder_group
Ga1 Ga 0.39000(2) 0.45880(2) 0.54631(2) 0.02205(7) Uani 1 1 d . . . . .
C11 C 0.61668(16) 0.45029(8) 0.60884(15) 0.0243(3) Uani 1 1 d . . . . .
C12 C 0.70809(14) 0.41116(8) 0.69689(14) 0.0214(3) Uani 1 1 d . . . . .
C121 C 0.8289(6) 0.3680(4) 0.8114(6) 0.0270(11) Uani 0.637(3) 1 d D U P A 1
C122 C 0.8353(3) 0.4035(2) 0.9567(3) 0.0509(9) Uani 0.637(3) 1 d D U P A 1
H12A H 0.8542 0.4611 0.9581 0.061 Uiso 0.637(3) 1 calc R U P A 1
H12B H 0.9105 0.3770 1.0316 0.061 Uiso 0.637(3) 1 calc R U P A 1
H12C H 0.7451 0.3946 0.9717 0.061 Uiso 0.637(3) 1 calc R U P A 1
C123 C 0.9696(3) 0.3825(2) 0.7856(4) 0.0443(8) Uani 0.637(3) 1 d D U P A 1
H12D H 0.9651 0.3594 0.6948 0.053 Uiso 0.637(3) 1 calc R U P A 1
H12E H 1.0461 0.3572 0.8607 0.053 Uiso 0.637(3) 1 calc R U P A 1
H12F H 0.9871 0.4403 0.7848 0.053 Uiso 0.637(3) 1 calc R U P A 1
C124 C 0.7894(3) 0.27761(16) 0.8023(4) 0.0545(10) Uani 0.637(3) 1 d D U P A 1
H12G H 0.7002 0.2708 0.8203 0.065 Uiso 0.637(3) 1 calc R U P A 1
H12H H 0.8635 0.2476 0.8726 0.065 Uiso 0.637(3) 1 calc R U P A 1
H12I H 0.7795 0.2574 0.7081 0.065 Uiso 0.637(3) 1 calc R U P A 1
C12A C 0.8061(10) 0.3570(7) 0.7909(11) 0.0211(16) Uani 0.363(3) 1 d D U P A 2
C12B C 0.7493(6) 0.3173(3) 0.9046(5) 0.0474(14) Uani 0.363(3) 1 d D U P A 2
H12J H 0.7374 0.3587 0.9687 0.057 Uiso 0.363(3) 1 calc R U P A 2
H12K H 0.8168 0.2771 0.9582 0.057 Uiso 0.363(3) 1 calc R U P A 2
H12L H 0.6586 0.2915 0.8573 0.057 Uiso 0.363(3) 1 calc R U P A 2
C12C C 0.9415(6) 0.4054(3) 0.8699(8) 0.0561(18) Uani 0.363(3) 1 d D U P A 2
H12M H 0.9787 0.4303 0.8013 0.067 Uiso 0.363(3) 1 calc R U P A 2
H12N H 1.0123 0.3692 0.9307 0.067 Uiso 0.363(3) 1 calc R U P A 2
H12O H 0.9187 0.4471 0.9273 0.067 Uiso 0.363(3) 1 calc R U P A 2
C12D C 0.8435(5) 0.2851(3) 0.7062(5) 0.0374(11) Uani 0.363(3) 1 d D U P A 2
H12P H 0.7575 0.2556 0.6557 0.045 Uiso 0.363(3) 1 calc R U P A 2
H12Q H 0.9103 0.2490 0.7720 0.045 Uiso 0.363(3) 1 calc R U P A 2
H12R H 0.8857 0.3064 0.6387 0.045 Uiso 0.363(3) 1 calc R U P A 2
C2 C 0.29242(16) 0.35382(8) 0.45550(16) 0.0286(3) Uani 1 1 d D . . . .
C21 C 0.18278(19) 0.33007(10) 0.5290(2) 0.0416(4) Uani 1 1 d D . . . .
H21A H 0.1152 0.3738 0.5185 0.050 Uiso 1 1 calc R U . . .
H21B H 0.2319 0.3201 0.6291 0.050 Uiso 1 1 calc R U . . .
H21C H 0.1328 0.2814 0.4852 0.050 Uiso 1 1 calc R U . . .
C22 C 0.20958(18) 0.36501(10) 0.29628(17) 0.0359(4) Uani 1 1 d D . . . .
H22A H 0.2754 0.3776 0.2461 0.043 Uiso 1 1 calc R U . . .
H22B H 0.1422 0.4090 0.2840 0.043 Uiso 1 1 calc R U . . .
H22C H 0.1590 0.3155 0.2584 0.043 Uiso 1 1 calc R U . . .
C23 C 0.39816(18) 0.28349(9) 0.4778(2) 0.0453(4) Uani 1 1 d D . . . .
H23A H 0.3468 0.2337 0.4430 0.054 Uiso 1 1 calc R U . . .
H23B H 0.4510 0.2780 0.5783 0.054 Uiso 1 1 calc R U . . .
H23C H 0.4635 0.2943 0.4263 0.054 Uiso 1 1 calc R U . . .
C3 C 0.34153(16) 0.51476(9) 0.70606(15) 0.0268(3) Uani 1 1 d . . . . .
C31 C 0.3556(2) 0.45448(9) 0.82887(17) 0.0366(4) Uani 1 1 d . . . . .
H31A H 0.4493 0.4300 0.8583 0.044 Uiso 1 1 calc R U . . .
H31B H 0.2840 0.4125 0.7968 0.044 Uiso 1 1 calc R U . . .
H31C H 0.3423 0.4831 0.9085 0.044 Uiso 1 1 calc R U . . .
C32 C 0.18772(19) 0.54727(9) 0.64847(18) 0.0331(4) Uani 1 1 d . . . . .
H32A H 0.1639 0.5734 0.7247 0.040 Uiso 1 1 calc R U . . .
H32B H 0.1228 0.5027 0.6112 0.040 Uiso 1 1 calc R U . . .
H32C H 0.1799 0.5861 0.5733 0.040 Uiso 1 1 calc R U . . .
C33 C 0.44283(18) 0.58658(10) 0.76774(17) 0.0338(3) Uani 1 1 d . . . . .
H33A H 0.4390 0.6245 0.6923 0.041 Uiso 1 1 calc R U . . .
H33B H 0.5392 0.5666 0.8095 0.041 Uiso 1 1 calc R U . . .
H33C H 0.4139 0.6137 0.8401 0.041 Uiso 1 1 calc R U . . .

loop_
_atom_site_aniso_label
_atom_site_aniso_U_11
_atom_site_aniso_U_22
_atom_site_aniso_U_33
_atom_site_aniso_U_23
_atom_site_aniso_U_13
_atom_site_aniso_U_12
Ga1 0.01997(10) 0.01375(9) 0.02227(10) 0.00315(5) -0.00675(7) -0.00280(5)
C11 0.0249(7) 0.0163(6) 0.0231(6) 0.0003(5) -0.0036(6) -0.0026(5)
C12 0.0219(6) 0.0180(6) 0.0210(6) 0.0017(5) 0.0027(5) -0.0012(5)
C121 0.0139(18) 0.032(2) 0.025(2) 0.0187(16) -0.0068(15) 0.0019(14)
C122 0.0389(15) 0.077(2) 0.0249(12) 0.0157(13) -0.0054(11) 0.0075(15)
C123 0.0192(11) 0.0569(19) 0.0525(18) 0.0334(15) 0.0059(12) 0.0052(12)
C124 0.0353(14) 0.0309(14) 0.080(2) 0.0305(15) -0.0049(15) 0.0019(12)
C12A 0.010(3) 0.037(3) 0.012(2) -0.0013(18) -0.003(2) -0.001(2)
C12B 0.058(3) 0.053(3) 0.040(2) 0.027(2) 0.026(2) 0.024(2)
C12C 0.032(3) 0.042(3) 0.067(4) 0.017(3) -0.020(3) 0.002(2)
C12D 0.040(2) 0.035(2) 0.036(2) 0.0062(18) 0.010(2) 0.021(2)
C2 0.0253(7) 0.0172(6) 0.0329(7) 0.0011(5) -0.0046(6) -0.0049(5)
C21 0.0427(9) 0.0320(8) 0.0441(9) -0.0039(7) 0.0060(8) -0.0199(7)
C22 0.0350(8) 0.0292(8) 0.0318(8) -0.0053(6) -0.0048(7) -0.0115(7)
C23 0.0363(9) 0.0172(7) 0.0677(12) -0.0004(7) -0.0026(8) -0.0027(6)
C3 0.0281(7) 0.0226(6) 0.0216(6) 0.0033(5) -0.0028(6) -0.0039(6)
C31 0.0396(9) 0.0323(8) 0.0274(7) 0.0079(6) -0.0029(7) -0.0073(7)
C32 0.0301(8) 0.0340(8) 0.0270(7) 0.0029(6) -0.0015(7) 0.0046(6)
C33 0.0401(9) 0.0277(7) 0.0283(7) -0.0021(6) 0.0040(7) -0.0087(7)

loop_
_atom_type_symbol
_atom_type_description
_atom_type_scat_dispersion_real
_atom_type_scat_dispersion_imag
_atom_type_scat_source
C C 0.0033 0.0016 'International Tables Vol C Tables 4.2.6.8 and 6.1.1.4'
H H 0.0000 0.0000 'International Tables Vol C Tables 4.2.6.8 and 6.1.1.4'
Ga Ga 0.2307 1.6083 'International Tables Vol C Tables 4.2.6.8 and 6.1.1.4'

loop_
_geom_angle_atom_site_label_1
_geom_angle_atom_site_label_2
_geom_angle_atom_site_label_3
_geom_angle
_geom_angle_site_symmetry_1
_geom_angle_site_symmetry_3
C3 Ga1 C2 122.03(6) . .
C3 Ga1 C11 106.77(6) . 3_666
C2 Ga1 C11 112.17(5) . 3_666
C3 Ga1 C11 107.62(6) . .
C2 Ga1 C11 112.03(6) . .
C11 Ga1 C11 91.98(5) 3_666 .
C3 Ga1 Ga1 115.18(4) . 3_666
C2 Ga1 Ga1 122.79(5) . 3_666
C11 Ga1 Ga1 46.00(4) 3_666 3_666
C11 Ga1 Ga1 45.98(4) . 3_666
C12 C11 Ga1 136.76(12) . 3_666
C12 C11 Ga1 135.21(12) . .
Ga1 C11 Ga1 88.02(5) 3_666 .
C11 C12 C12A 173.0(4) . .
C11 C12 C121 175.7(2) . .
C123 C121 C12 109.9(4) . .
C123 C121 C124 112.0(4) . .
C12 C121 C124 106.5(3) . .
C123 C121 C122 110.0(4) . .
C12 C121 C122 107.5(4) . .
C124 C121 C122 110.8(4) . .
C121 C122 H12A 109.5 . .
C121 C122 H12B 109.5 . .
H12A C122 H12B 109.5 . .
C121 C122 H12C 109.5 . .
H12A C122 H12C 109.5 . .
H12B C122 H12C 109.5 . .
C121 C123 H12D 109.5 . .
C121 C123 H12E 109.5 . .
H12D C123 H12E 109.5 . .
C121 C123 H12F 109.5 . .
H12D C123 H12F 109.5 . .
H12E C123 H12F 109.5 . .
C121 C124 H12G 109.5 . .
C121 C124 H12H 109.5 . .
H12G C124 H12H 109.5 . .
C121 C124 H12I 109.5 . .
H12G C124 H12I 109.5 . .
H12H C124 H12I 109.5 . .
C12 C12A C12C 107.7(7) . .
C12 C12A C12B 113.9(6) . .
C12C C12A C12B 108.1(7) . .
C12 C12A C12D 110.7(6) . .
C12C C12A C12D 110.1(7) . .
C12B C12A C12D 106.2(7) . .
C12A C12B H12J 109.5 . .
C12A C12B H12K 109.5 . .
H12J C12B H12K 109.5 . .
C12A C12B H12L 109.5 . .
H12J C12B H12L 109.5 . .
H12K C12B H12L 109.5 . .
C12A C12C H12M 109.5 . .
C12A C12C H12N 109.5 . .
H12M C12C H12N 109.5 . .
C12A C12C H12O 109.5 . .
H12M C12C H12O 109.5 . .
H12N C12C H12O 109.5 . .
C12A C12D H12P 109.5 . .
C12A C12D H12Q 109.5 . .
H12P C12D H12Q 109.5 . .
C12A C12D H12R 109.5 . .
H12P C12D H12R 109.5 . .
H12Q C12D H12R 109.5 . .
C23 C2 C22 110.46(14) . .
C23 C2 C21 107.27(13) . .
C22 C2 C21 107.16(13) . .
C23 C2 Ga1 111.92(10) . .
C22 C2 Ga1 111.68(9) . .
C21 C2 Ga1 108.11(10) . .
C2 C21 H21A 109.5 . .
C2 C21 H21B 109.5 . .
H21A C21 H21B 109.5 . .
C2 C21 H21C 109.5 . .
H21A C21 H21C 109.5 . .
H21B C21 H21C 109.5 . .
C2 C22 H22A 109.5 . .
C2 C22 H22B 109.5 . .
H22A C22 H22B 109.5 . .
C2 C22 H22C 109.5 . .
H22A C22 H22C 109.5 . .
H22B C22 H22C 109.5 . .
C2 C23 H23A 109.5 . .
C2 C23 H23B 109.5 . .
H23A C23 H23B 109.5 . .
C2 C23 H23C 109.5 . .
H23A C23 H23C 109.5 . .
H23B C23 H23C 109.5 . .
C32 C3 C33 108.59(13) . .
C32 C3 C31 109.70(14) . .
C33 C3 C31 107.55(12) . .
C32 C3 Ga1 109.28(10) . .
C33 C3 Ga1 111.54(11) . .
C31 C3 Ga1 110.15(11) . .
C3 C31 H31A 109.5 . .
C3 C31 H31B 109.5 . .
H31A C31 H31B 109.5 . .
C3 C31 H31C 109.5 . .
H31A C31 H31C 109.5 . .
H31B C31 H31C 109.5 . .
C3 C32 H32A 109.5 . .
C3 C32 H32B 109.5 . .
H32A C32 H32B 109.5 . .
C3 C32 H32C 109.5 . .
H32A C32 H32C 109.5 . .
H32B C32 H32C 109.5 . .
C3 C33 H33A 109.5 . .
C3 C33 H33B 109.5 . .
H33A C33 H33B 109.5 . .
C3 C33 H33C 109.5 . .
H33A C33 H33C 109.5 . .
H33B C33 H33C 109.5 . .

loop_
_geom_bond_atom_site_label_1
_geom_bond_atom_site_label_2
_geom_bond_distance
_geom_bond_site_symmetry_2
Ga1 C3 2.0117(15) .
Ga1 C2 2.0258(13) .
Ga1 C11 2.1186(14) 3_666
Ga1 C11 2.1193(16) .
Ga1 Ga1 2.9443(3) 3_666
C11 C12 1.2083(19) .
C11 Ga1 2.1186(14) 3_666
C12 C12A 1.410(12) .
C12 C121 1.519(6) .
C121 C123 1.511(6) .
C121 C124 1.522(6) .
C121 C122 1.529(6) .
C122 H12A 0.9600 .
C122 H12B 0.9600 .
C122 H12C 0.9600 .
C123 H12D 0.9600 .
C123 H12E 0.9600 .
C123 H12F 0.9600 .
C124 H12G 0.9600 .
C124 H12H 0.9600 .
C124 H12I 0.9600 .
C12A C12C 1.527(9) .
C12A C12B 1.552(10) .
C12A C12D 1.554(10) .
C12B H12J 0.9600 .
C12B H12K 0.9600 .
C12B H12L 0.9600 .
C12C H12M 0.9600 .
C12C H12N 0.9600 .
C12C H12O 0.9600 .
C12D H12P 0.9600 .
C12D H12Q 0.9600 .
C12D H12R 0.9600 .
C2 C23 1.519(2) .
C2 C22 1.524(2) .
C2 C21 1.538(2) .
C21 H21A 0.9600 .
C21 H21B 0.9600 .
C21 H21C 0.9600 .
C22 H22A 0.9600 .
C22 H22B 0.9600 .
C22 H22C 0.9600 .
C23 H23A 0.9600 .
C23 H23B 0.9600 .
C23 H23C 0.9600 .
C3 C32 1.529(2) .
C3 C33 1.532(2) .
C3 C31 1.532(2) .
C31 H31A 0.9600 .
C31 H31B 0.9600 .
C31 H31C 0.9600 .
C32 H32A 0.9600 .
C32 H32B 0.9600 .
C32 H32C 0.9600 .
C33 H33A 0.9600 .
C33 H33B 0.9600 .
C33 H33C 0.9600 .
